data_7713589
loop_
_publ_author_name
'Pereira, Sarah'
'Romano-deGea, Jan'
'Barbosa, Ana Isabel'
'Costa Lima, Sofia A.'
'Dyson, Paul Joseph'
'Saraiva, M. L\'ucia M.F.S.'

_publ_section_title
;
 Fine-tuning the cytotoxicity of ruthenium(II) arene compounds to enhance
 selectivity against breast cancers
;
_journal_name_full 'Dalton Transactions'
_journal_paper_doi 10.1039/D3DT02037A
_journal_year 2023
_chemical_formula_moiety 'C43 H38 Cl P2 Ru, C24 H20 B'
_chemical_formula_sum 'C67 H58 B Cl P2 Ru'
_chemical_formula_weight 1072.40
_space_group_crystal_system monoclinic
_space_group_IT_number 4
_space_group_name_Hall 'P 2yb'
_space_group_name_H-M_alt 'P 1 21 1'
_atom_sites_solution_hydrogens geom
_atom_sites_solution_primary dual
_atom_sites_solution_secondary difmap
_audit_creation_date 2022-08-18
_audit_creation_method
;
Olex2 1.5
(compiled 2022.04.07 svn.rca3783a0 for OlexSys, GUI svn.r6498)
;
_audit_update_record
;
2022-08-18 deposited with the CCDC.	2023-07-28 downloaded from the CCDC.
;
_cell_angle_alpha 90
_cell_angle_beta 98.9266(5)
_cell_angle_gamma 90
_cell_formula_units_Z 2
_cell_length_a 10.47706(6)
_cell_length_b 16.55786(10)
_cell_length_c 15.24231(9)
_cell_measurement_reflns_used 35211
_cell_measurement_temperature 140.00(10)
_cell_measurement_theta_max 75.8430
_cell_measurement_theta_min 2.9340
_cell_volume 2612.17(3)
_computing_cell_refinement 'CrysAlisPro 1.171.42.65a (Rigaku OD, 2022)'
_computing_data_collection 'CrysAlisPro 1.171.42.65a (Rigaku OD, 2022)'
_computing_data_reduction 'CrysAlisPro 1.171.42.65a (Rigaku OD, 2022)'
_computing_molecular_graphics 'Olex2 1.5 (Dolomanov et al., 2009)'
_computing_publication_material 'Olex2 1.5 (Dolomanov et al., 2009)'
_computing_structure_refinement 'ShelXL 2018/3 (Sheldrick, 2015)'
_computing_structure_solution 'ShelXT 2018/2 (Sheldrick, 2015)'
_diffrn_ambient_environment N~2~
_diffrn_ambient_temperature 140.00(10)
_diffrn_detector 'Hybrid Pixel Array Detector'
_diffrn_detector_area_resol_mean 10.0000
_diffrn_detector_type 'HyPix-Arc 150'
_diffrn_measured_fraction_theta_full 1.000
_diffrn_measured_fraction_theta_max 0.985
_diffrn_measurement_details
;
List of Runs (angles in degrees, time in seconds):

  # Type    Start    End  Width  t~exp~   \w     \q     \k     \f   Frames
#--------------------------------------------------------------------------
  1  \w    -64.00 -39.00   0.50    0.30    --  -81.00 138.00 133.89   50
  2  \w    -94.00 -69.00   0.50    0.30    --  -62.09 156.00  19.00   50
  3  \w   -105.00 -80.00   0.50    0.30    --  -75.91 156.00  19.00   50
  4  \w   -106.00 -81.00   0.50    0.30    --  -76.75 156.00  19.00   50
  5  \w   -120.00 -84.00   0.50    0.30    --  -81.00 139.00  -7.25   72
  6  \w   -119.00 -94.00   0.50    0.30    --  -81.00 138.00  66.35   50
  7  \w   -119.00 -85.00   0.50    0.30    --  -81.00 138.00 133.89   68
  8  \w    -62.00 -37.00   0.50    0.30    --  -81.00 138.00  66.35   50
  9  \w    -67.00 -42.00   0.50    0.30    --  -75.91 120.00-136.00   50
 10  \w   -117.00 -76.00   0.50    0.30    --  -81.00 135.00-173.03   82
 11  \w   -118.00 -91.00   0.50    0.30    --  -81.00 136.00-158.86   54
 12  \w    -99.00 -63.00   0.50    0.30    --  -81.00 118.00-101.92   72
 13  \w    -87.00 -18.00   0.50    0.30    --  -62.09 120.00-136.00  138
 14  \w    -99.00 -74.00   0.50    0.30    --  -62.09   0.00-180.00   50
 15  \w    -73.00 -40.00   0.50    0.30    --  -76.75 111.00  30.00   66
 16  \w   -113.00 -74.00   0.50    0.30    --  -75.91   0.00 150.00   78
 17  \w   -104.00 -75.00   0.50    0.30    --  -72.00 -73.00  41.68   58
 18  \w   -102.00 -67.00   0.50    0.30    --  -60.00 -59.00  51.81   70
 19  \w   -116.00 -90.00   0.50    0.30    --  -81.00 -57.00  85.84   52
 20  \w   -114.00 -88.00   0.50    0.30    --  -80.00 -57.00 122.88   52
 21  \w   -124.00 -89.00   0.50    0.30    --  -81.00 -57.00 116.87   70
 22  \w   -116.00 -81.00   0.50    0.30    --  -72.00 -49.00 160.53   70
 23  \w   -122.00 -97.00   0.50    0.30    --  -81.00 -52.00  13.65   50
 24  \w   -121.00 -90.00   0.50    0.30    --  -81.00 -70.00   2.49   62
 25  \w   -108.00 -74.00   0.50    0.30    --  -64.00 -58.00 -61.06   68
 26  \w   -120.00 -94.00   0.50    0.30    --  -81.00 -45.00-145.07   52
 27  \w   -117.00 -80.00   0.50    0.30    --  -81.00 -85.00 -34.87   74
 28  \w   -107.00 -82.00   0.50    0.30    --  -75.91-156.00 -16.00   50
 29  \w    -98.00 -67.00   0.50    0.30    --  -62.09-156.00 -16.00   62
 30  \w     62.00  88.00   0.50    0.30    --   59.54-156.00 -16.00   52
 31  \w     79.00 112.00   0.50    0.30    --   73.46-156.00 -16.00   66
 32  \w     61.00  86.00   0.50    0.30    --   79.82-156.00 -16.00   50
 33  \w     87.00 121.00   0.50    0.30    --   83.00-138.00  27.65   68
 34  \w     64.00 116.00   0.50    0.30    --   83.00-130.00  60.22  104
 35  \w     40.00  72.00   0.50    0.30    --   79.82-111.00   0.00   64
 36  \w     60.00  86.00   0.50    0.30    --   79.82-120.00 139.00   52
 37  \w     40.00  65.00   0.50    0.30    --   73.46-120.00 139.00   50
 38  \w     43.00  68.00   0.50    0.30    --   59.54-120.00 139.00   50
 39  \w     73.00  99.00   0.50    0.30    --   79.82-111.00  90.00   52
 40  \w     71.00 100.00   0.50    0.30    --   79.82-111.00  60.00   58
 41  \w     75.00 100.00   0.50    0.30    --   79.82-111.00 -60.00   50
 42  \w     39.00  98.00   0.50    0.30    --   79.82-111.00-120.00  118
 43  \w     41.00  94.00   0.50    0.30    --   79.82-111.00-180.00  106
 44  \w     45.00  77.00   0.50    0.30    --   79.82 -95.00-120.00   64
 45  \w     39.00  66.00   0.50    0.30    --   79.82-111.00 -60.00   54
 46  \w     40.00  71.00   0.50    0.30    --   79.82 -95.00 -90.00   62
 47  \w     40.00  67.00   0.50    0.30    --   79.82 -95.00-150.00   54
 48  \w     41.00  86.00   0.50    0.30    --   79.82 -95.00-180.00   90
 49  \w     40.00  65.00   0.50    0.30    --   79.82 -95.00 -30.00   50
 50  \w     41.00  68.00   0.50    0.30    --   79.82 -95.00 -60.00   54
 51  \w     56.00  90.00   0.50    0.30    --   83.00-107.00   9.37   68
 52  \w     43.00 103.00   0.50    0.30    --   83.00-110.00 144.05  120
 53  \w     40.00  65.00   0.50    0.30    --   79.82 -95.00 150.00   50
 54  \w     46.00  74.00   0.50    0.30    --   83.00 -62.00 148.46   56
 55  \w     43.00  86.00   0.50    0.30    --   79.82 -95.00  90.00   86
 56  \w     22.00  62.00   0.50    0.30    --   59.54 -95.00-180.00   80
 57  \w     43.00 113.00   0.50    0.30    --   79.82   0.00   0.00  140
 58  \w     55.00  91.00   0.50    0.30    --   48.00  62.00-132.85   72
 59  \w     50.00  80.00   0.50    0.30    --   44.00  71.00 -40.83   60
 60  \w     61.00  86.00   0.50    0.30    --   52.00  65.00  -6.50   50
 61  \w     92.00 126.00   0.50    0.30    --   83.00  53.00 -23.78   68
 62  \w     82.00 128.00   0.50    0.30    --   79.82  30.00 -90.00   92
 63  \w     86.00 126.00   0.50    0.30    --   79.82  30.00  60.00   80
 64  \w     69.00 131.00   0.50    0.30    --   83.00  24.00 145.61  124
 65  \w     89.00 114.00   0.50    0.30    --   83.00  67.00 164.53   50
 66  \w     81.00 107.00   0.50    0.30    --   79.82  30.00 120.00   52
 67  \w     47.00 115.00   0.50    0.30    --   83.00   8.00  33.65  136
 68  \w     56.00 116.00   0.50    0.30    --   79.82   0.00-120.00  120
 69  \w     66.00  92.00   0.50    0.30    --   79.82   0.00-180.00   52
 70  \w     65.00 122.00   0.50    0.30    --   83.00  23.00-120.99  114
 71  \w     88.00 113.00   0.50    0.30    --   79.82 156.00  19.00   50
 72  \w     72.00  98.00   0.50    0.30    --   79.82 178.00 -30.00   52
 73  \w     61.00  86.00   0.50    0.30    --   73.46 156.00  19.00   50
 74  \w     53.00  85.00   0.50    0.30    --   79.82 178.00  60.00   64
 75  \w     60.00  86.00   0.50    0.30    --   79.82 178.00 120.00   52
 76  \w     67.00 120.00   0.50    0.30    --   79.82 178.00 150.00  106
;
_diffrn_measurement_device 'four-circle diffractometer'
_diffrn_measurement_device_type 'XtaLAB Synergy R, DW system, HyPix-Arc 150'
_diffrn_measurement_method '\w scans'
_diffrn_orient_matrix_type 'CrysAlisPro convention (1999,Acta A55,543-557)'
_diffrn_orient_matrix_UB_11 0.0182692000
_diffrn_orient_matrix_UB_12 0.0923308000
_diffrn_orient_matrix_UB_13 0.0003538000
_diffrn_orient_matrix_UB_21 -0.0446419000
_diffrn_orient_matrix_UB_22 0.0020315000
_diffrn_orient_matrix_UB_23 -0.1011767000
_diffrn_orient_matrix_UB_31 -0.1407939000
_diffrn_orient_matrix_UB_32 0.0113243000
_diffrn_orient_matrix_UB_33 0.0152902000
_diffrn_radiation_monochromator mirror
_diffrn_radiation_probe x-ray
_diffrn_radiation_type 'Cu K\a'
_diffrn_radiation_wavelength 1.54184
_diffrn_reflns_av_R_equivalents 0.0268
_diffrn_reflns_av_unetI/netI 0.0210
_diffrn_reflns_Laue_measured_fraction_full 1.000
_diffrn_reflns_Laue_measured_fraction_max 0.985
_diffrn_reflns_limit_h_max 10
_diffrn_reflns_limit_h_min -13
_diffrn_reflns_limit_k_max 20
_diffrn_reflns_limit_k_min -20
_diffrn_reflns_limit_l_max 19
_diffrn_reflns_limit_l_min -18
_diffrn_reflns_number 59800
_diffrn_reflns_point_group_measured_fraction_full 0.999
_diffrn_reflns_point_group_measured_fraction_max 0.978
_diffrn_reflns_theta_full 67.684
_diffrn_reflns_theta_max 76.069
_diffrn_reflns_theta_min 2.935
_diffrn_source 'Rotating-anode X-ray tube'
_diffrn_source_type 'Rigaku (Cu) X-ray Source'
_exptl_absorpt_coefficient_mu 3.798
_exptl_absorpt_correction_T_max 0.975
_exptl_absorpt_correction_T_min 0.761
_exptl_absorpt_correction_type gaussian
_exptl_absorpt_process_details
;
CrysAlisPro 1.171.42.65a (Rigaku Oxford Diffraction, 2022)
Numerical absorption correction based on Gaussian integration over
a multifaceted crystal model.
Empirical absorption correction using spherical harmonics
as implemented in SCALE3 ABSPACK scaling algorithm
;
_exptl_crystal_colour 'clear light orange'
_exptl_crystal_density_diffrn 1.363
_exptl_crystal_description prism
_exptl_crystal_F_000 1112
_exptl_crystal_size_max 0.1
_exptl_crystal_size_mid 0.03
_exptl_crystal_size_min 0.03
_refine_diff_density_max 0.239
_refine_diff_density_min -0.398
_refine_diff_density_rms 0.036
_refine_ls_abs_structure_details
;
 Flack x determined using 4835 quotients [(I+)-(I-)]/[(I+)+(I-)]
 (Parsons, Flack and Wagner, Acta Cryst. B69 (2013) 249-259).
;
_refine_ls_abs_structure_Flack -0.0220(16)
_refine_ls_extinction_method none
_refine_ls_goodness_of_fit_ref 1.044
_refine_ls_hydrogen_treatment constr
_refine_ls_matrix_type full
_refine_ls_number_parameters 650
_refine_ls_number_reflns 10685
_refine_ls_number_restraints 1
_refine_ls_restrained_S_all 1.044
_refine_ls_R_factor_all 0.0190
_refine_ls_R_factor_gt 0.0181
_refine_ls_shift/su_max 0.001
_refine_ls_shift/su_mean 0.000
_refine_ls_structure_factor_coef Fsqd
_refine_ls_weighting_details 'w=1/[\s^2^(Fo^2^)+(0.0201P)^2^+0.5962P] where P=(Fo^2^+2Fc^2^)/3'
_refine_ls_weighting_scheme calc
_refine_ls_wR_factor_gt 0.0426
_refine_ls_wR_factor_ref 0.0428
_reflns_Friedel_coverage 0.917
_reflns_Friedel_fraction_full 0.998
_reflns_Friedel_fraction_max 0.971
_reflns_number_gt 10430
_reflns_number_total 10685
_reflns_threshold_expression 'I > 2\s(I)'
_cod_data_source_file d3dt02037a2.cif
_cod_data_source_block jr-iii-185-bph4
_cod_depositor_comments
;
The following automatic conversions were performed:

data item '_exptl_absorpt_correction_type' value 'Gaussian' was
changed to 'gaussian' in accordance with the
/home/data/users/saulius/crontab/automatic-downloads/rss-feeds/RSC/lib/dictionaries/cif_core.dic
dictionary named 'cif_core.dic' version 2.4.2 last updated on
2011-04-26.

Automatic conversion script
Id: cif_fix_values 8170 2020-07-09 18:12:32Z antanas 
;
_cod_database_code 7713589
_shelx_shelxl_version_number 2018/3
_audit_contact_author 'Farzaneh Fadaei Tirani'
_chemical_oxdiff_formula 'C67 H58 B Cl P2 Ru'
_shelx_space_group_comment
;
The symmetry employed for this shelxl refinement is uniquely defined
by the following loop, which should always be used as a source of
symmetry information in preference to the above space-group names.
They are only intended as comments.
;
_shelx_estimated_absorpt_t_max 0.895
_shelx_estimated_absorpt_t_min 0.703
_olex2_refinement_description
;
1. Fixed Uiso
 At 1.2 times of:
  All C(H) groups
 At 1.5 times of:
  All C(H,H,H) groups
2.a Aromatic/amide H refined with riding coordinates:
 C2(H2), C3(H3), C4(H4), C5(H5), C6(H6), C8(H8), C9(H9), C10(H10), C11(H11),
 C12(H12), C14(H14), C15(H15), C16(H16), C17(H17), C18(H18), C20(H20), C21(H21),
  C22(H22), C23(H23), C24(H24), C26(H26), C27(H27), C28(H28), C29(H29),
 C30(H30), C32(H32), C33(H33), C34(H34), C35(H35), C36(H36), C38(H38), C39(H39),
  C40(H40), C41(H41), C42(H42), C45(H45), C46(H46), C47(H47), C48(H48),
 C49(H49), C51(H51), C52(H52), C53(H53), C54(H54), C55(H55), C57(H57), C58(H58),
  C59(H59), C60(H60), C61(H61), C63(H63), C64(H64), C65(H65), C66(H66), C67(H67)
2.b Idealised Me refined as rotating group:
 C43(H43A,H43B,H43C)
;
_olex2_submission_special_instructions 'No special instructions were received'
_oxdiff_exptl_absorpt_empirical_details
;
Empirical correction (ABSPACK) includes:
- Absorption correction using spherical harmonics
- Frame scaling
- Detector area scaling
- B-factor correction
;
_oxdiff_exptl_absorpt_empirical_full_max 1.209
_oxdiff_exptl_absorpt_empirical_full_min 0.896

loop_
_space_group_symop_operation_xyz
'x, y, z'
'-x, y+1/2, -z'

loop_
_atom_site_label
_atom_site_type_symbol
_atom_site_fract_x
_atom_site_fract_y
_atom_site_fract_z
_atom_site_U_iso_or_equiv
_atom_site_adp_type
_atom_site_occupancy
_atom_site_site_symmetry_order
_atom_site_calc_flag
_atom_site_refinement_flags_posn
_atom_site_refinement_flags_adp
_atom_site_refinement_flags_occupancy
_atom_site_disorder_assembly
_atom_site_disorder_group
Ru1 Ru 0.70781(2) 0.51042(2) 0.76692(2) 0.01356(4) Uani 1 1 d . . . . .
Cl1 Cl 0.91479(5) 0.46432(3) 0.83749(4) 0.01878(12) Uani 1 1 d . . . . .
P1 P 0.61821(5) 0.44583(4) 0.88152(4) 0.01447(11) Uani 1 1 d . . . . .
P2 P 0.75267(5) 0.63808(4) 0.83672(4) 0.01477(12) Uani 1 1 d . . . . .
C1 C 0.4574(2) 0.47678(15) 0.89996(16) 0.0171(5) Uani 1 1 d . . . . .
C2 C 0.3959(2) 0.54269(16) 0.85686(17) 0.0206(5) Uani 1 1 d . . . . .
H2 H 0.435724 0.571596 0.814526 0.025 Uiso 1 1 calc R U . . .
C3 C 0.2748(2) 0.56698(18) 0.87556(19) 0.0277(6) Uani 1 1 d . . . . .
H3 H 0.233192 0.612953 0.846785 0.033 Uiso 1 1 calc R U . . .
C4 C 0.2164(2) 0.5243(2) 0.93547(18) 0.0304(7) Uani 1 1 d . . . . .
H4 H 0.134732 0.541190 0.948489 0.037 Uiso 1 1 calc R U . . .
C5 C 0.2754(2) 0.45685(19) 0.97700(18) 0.0284(6) Uani 1 1 d . . . . .
H5 H 0.232715 0.426465 1.016693 0.034 Uiso 1 1 calc R U . . .
C6 C 0.3966(2) 0.43341(17) 0.96092(17) 0.0227(5) Uani 1 1 d . . . . .
H6 H 0.438338 0.388134 0.991072 0.027 Uiso 1 1 calc R U . . .
C7 C 0.5950(3) 0.33894(16) 0.84994(18) 0.0181(5) Uani 1 1 d . . . . .
C8 C 0.4709(2) 0.30644(16) 0.82795(18) 0.0243(5) Uani 1 1 d . . . . .
H8 H 0.397501 0.338694 0.833391 0.029 Uiso 1 1 calc R U . . .
C9 C 0.4543(3) 0.22728(19) 0.7982(2) 0.0356(7) Uani 1 1 d . . . . .
H9 H 0.369524 0.205853 0.783654 0.043 Uiso 1 1 calc R U . . .
C10 C 0.5588(3) 0.17959(18) 0.7895(2) 0.0384(7) Uani 1 1 d . . . . .
H10 H 0.546825 0.125418 0.769377 0.046 Uiso 1 1 calc R U . . .
C11 C 0.6818(3) 0.21149(17) 0.8105(2) 0.0343(7) Uani 1 1 d . . . . .
H11 H 0.754728 0.178746 0.805272 0.041 Uiso 1 1 calc R U . . .
C12 C 0.6998(3) 0.29042(16) 0.83902(19) 0.0260(6) Uani 1 1 d . . . . .
H12 H 0.784783 0.311866 0.851335 0.031 Uiso 1 1 calc R U . . .
C13 C 0.7055(2) 0.44467(15) 0.99585(16) 0.0188(5) Uani 1 1 d . . . . .
C14 C 0.8172(2) 0.39800(16) 1.02083(17) 0.0222(5) Uani 1 1 d . . . . .
H14 H 0.846779 0.363217 0.978671 0.027 Uiso 1 1 calc R U . . .
C15 C 0.8848(3) 0.40226(18) 1.10666(18) 0.0272(6) Uani 1 1 d . . . . .
H15 H 0.960946 0.371003 1.122477 0.033 Uiso 1 1 calc R U . . .
C16 C 0.8419(3) 0.45183(18) 1.16938(18) 0.0289(6) Uani 1 1 d . . . . .
H16 H 0.888003 0.454187 1.228137 0.035 Uiso 1 1 calc R U . . .
C17 C 0.7313(2) 0.4980(2) 1.14584(17) 0.0293(7) Uani 1 1 d . . . . .
H17 H 0.701068 0.531697 1.188702 0.035 Uiso 1 1 calc R U . . .
C18 C 0.6644(2) 0.49493(15) 1.05934(16) 0.0219(6) Uani 1 1 d . . . . .
H18 H 0.589804 0.527546 1.043453 0.026 Uiso 1 1 calc R U . . .
C19 C 0.6063(3) 0.69521(17) 0.84657(18) 0.0186(5) Uani 1 1 d . . . . .
C20 C 0.5653(2) 0.70046(16) 0.92973(17) 0.0218(5) Uani 1 1 d . . . . .
H20 H 0.618237 0.679280 0.980818 0.026 Uiso 1 1 calc R U . . .
C21 C 0.4482(3) 0.73637(17) 0.93790(19) 0.0282(6) Uani 1 1 d . . . . .
H21 H 0.420818 0.739376 0.994376 0.034 Uiso 1 1 calc R U . . .
C22 C 0.3712(3) 0.76782(18) 0.8638(2) 0.0323(7) Uani 1 1 d . . . . .
H22 H 0.291231 0.792732 0.869646 0.039 Uiso 1 1 calc R U . . .
C23 C 0.4103(3) 0.76309(17) 0.7812(2) 0.0281(6) Uani 1 1 d . . . . .
H23 H 0.357277 0.785015 0.730581 0.034 Uiso 1 1 calc R U . . .
C24 C 0.5266(2) 0.72646(16) 0.77217(17) 0.0212(5) Uani 1 1 d . . . . .
H24 H 0.552260 0.722575 0.715217 0.025 Uiso 1 1 calc R U . . .
C25 C 0.8464(2) 0.69947(15) 0.76906(15) 0.0173(5) Uani 1 1 d . . . . .
C26 C 0.9620(2) 0.66566(15) 0.75158(17) 0.0208(5) Uani 1 1 d . . . . .
H26 H 0.984933 0.612377 0.771127 0.025 Uiso 1 1 calc R U . . .
C27 C 1.0434(3) 0.70928(16) 0.70597(18) 0.0247(5) Uani 1 1 d . . . . .
H27 H 1.122398 0.686209 0.695018 0.030 Uiso 1 1 calc R U . . .
C28 C 1.0094(3) 0.78695(17) 0.67616(19) 0.0285(6) Uani 1 1 d . . . . .
H28 H 1.064576 0.816586 0.644045 0.034 Uiso 1 1 calc R U . . .
C29 C 0.8955(3) 0.82086(17) 0.69326(18) 0.0265(6) Uani 1 1 d . . . . .
H29 H 0.872311 0.873813 0.672691 0.032 Uiso 1 1 calc R U . . .
C30 C 0.8146(2) 0.77789(16) 0.74046(17) 0.0218(5) Uani 1 1 d . . . . .
H30 H 0.737388 0.802058 0.753272 0.026 Uiso 1 1 calc R U . . .
C31 C 0.8479(2) 0.65956(15) 0.94632(16) 0.0181(5) Uani 1 1 d . . . . .
C32 C 0.9063(2) 0.60202(16) 1.00472(16) 0.0197(5) Uani 1 1 d . . . . .
H32 H 0.902838 0.546691 0.988023 0.024 Uiso 1 1 calc R U . . .
C33 C 0.9704(2) 0.62482(17) 1.08819(17) 0.0253(6) Uani 1 1 d . . . . .
H33 H 1.011002 0.584922 1.127807 0.030 Uiso 1 1 calc R U . . .
C34 C 0.9753(2) 0.70492(18) 1.11363(17) 0.0270(6) Uani 1 1 d . . . . .
H34 H 1.015837 0.719800 1.171478 0.032 Uiso 1 1 calc R U . . .
C35 C 0.9206(3) 0.76374(17) 1.05430(19) 0.0279(6) Uani 1 1 d . . . . .
H35 H 0.925667 0.819087 1.070904 0.033 Uiso 1 1 calc R U . . .
C36 C 0.8586(3) 0.74134(16) 0.97088(18) 0.0251(6) Uani 1 1 d . . . . .
H36 H 0.823036 0.781667 0.929910 0.030 Uiso 1 1 calc R U . . .
C37 C 0.7489(3) 0.43739(18) 0.64435(16) 0.0245(6) Uani 1 1 d . . . . .
C38 C 0.7719(2) 0.5213(2) 0.63210(15) 0.0249(6) Uani 1 1 d . . . . .
H38 H 0.854181 0.538741 0.620752 0.030 Uiso 1 1 calc R U . . .
C39 C 0.6743(3) 0.57817(18) 0.63666(16) 0.0242(6) Uani 1 1 d . . . . .
H39 H 0.689097 0.633453 0.624961 0.029 Uiso 1 1 calc R U . . .
C40 C 0.5532(3) 0.55375(18) 0.65867(17) 0.0231(6) Uani 1 1 d . . . . .
H40 H 0.487223 0.592346 0.662712 0.028 Uiso 1 1 calc R U . . .
C41 C 0.5328(3) 0.47203(18) 0.67426(17) 0.0214(6) Uani 1 1 d . . . . .
H41 H 0.453786 0.455264 0.691829 0.026 Uiso 1 1 calc R U . . .
C42 C 0.6286(2) 0.41377(17) 0.66417(16) 0.0211(5) Uani 1 1 d . . . . .
H42 H 0.610742 0.358063 0.670964 0.025 Uiso 1 1 calc R U . . .
C43 C 0.8525(3) 0.3764(2) 0.6377(2) 0.0356(7) Uani 1 1 d . . . . .
H43A H 0.923967 0.384471 0.686538 0.053 Uiso 1 1 calc R U . . .
H43B H 0.884078 0.382973 0.580858 0.053 Uiso 1 1 calc R U . . .
H43C H 0.817162 0.321932 0.641262 0.053 Uiso 1 1 calc R U . . .
C44 C 0.2817(2) 0.51277(19) 0.36309(13) 0.0177(4) Uani 1 1 d . . . . .
C45 C 0.2187(2) 0.5181(2) 0.27549(15) 0.0218(5) Uani 1 1 d . . . . .
H45 H 0.134797 0.541271 0.264840 0.026 Uiso 1 1 calc R U . . .
C46 C 0.2729(3) 0.49098(15) 0.20317(17) 0.0275(6) Uani 1 1 d . . . . .
H46 H 0.226183 0.496066 0.144815 0.033 Uiso 1 1 calc R U . . .
C47 C 0.3954(3) 0.45643(16) 0.21618(18) 0.0282(6) Uani 1 1 d . . . . .
H47 H 0.433133 0.437701 0.167135 0.034 Uiso 1 1 calc R U . . .
C48 C 0.4613(3) 0.44987(16) 0.30162(19) 0.0260(6) Uani 1 1 d . . . . .
H48 H 0.545195 0.426654 0.311611 0.031 Uiso 1 1 calc R U . . .
C49 C 0.4053(2) 0.47707(16) 0.37317(18) 0.0226(5) Uani 1 1 d . . . . .
H49 H 0.452395 0.471368 0.431329 0.027 Uiso 1 1 calc R U . . .
C50 C 0.2940(2) 0.63579(15) 0.47761(15) 0.0193(5) Uani 1 1 d . . . . .
C51 C 0.4209(3) 0.65252(17) 0.46412(18) 0.0258(6) Uani 1 1 d . . . . .
H51 H 0.465355 0.613204 0.434939 0.031 Uiso 1 1 calc R U . . .
C52 C 0.4842(3) 0.72372(19) 0.4914(2) 0.0330(6) Uani 1 1 d . . . . .
H52 H 0.570394 0.731814 0.480980 0.040 Uiso 1 1 calc R U . . .
C53 C 0.4238(3) 0.78315(18) 0.5336(2) 0.0348(7) Uani 1 1 d . . . . .
H53 H 0.467361 0.831867 0.552693 0.042 Uiso 1 1 calc R U . . .
C54 C 0.2979(3) 0.76966(17) 0.54726(19) 0.0302(6) Uani 1 1 d . . . . .
H54 H 0.254032 0.809890 0.575532 0.036 Uiso 1 1 calc R U . . .
C55 C 0.2348(3) 0.69760(16) 0.51996(17) 0.0242(5) Uani 1 1 d . . . . .
H55 H 0.148586 0.690071 0.530423 0.029 Uiso 1 1 calc R U . . .
C56 C 0.0631(2) 0.56433(15) 0.41710(15) 0.0184(5) Uani 1 1 d . . . . .
C57 C 0.0128(3) 0.63263(16) 0.37017(17) 0.0247(5) Uani 1 1 d . . . . .
H57 H 0.071369 0.672135 0.354966 0.030 Uiso 1 1 calc R U . . .
C58 C -0.1195(3) 0.64570(18) 0.34448(18) 0.0299(6) Uani 1 1 d . . . . .
H58 H -0.148944 0.693263 0.312785 0.036 Uiso 1 1 calc R U . . .
C59 C -0.2078(3) 0.58914(19) 0.36532(18) 0.0300(6) Uani 1 1 d . . . . .
H59 H -0.297986 0.597906 0.349289 0.036 Uiso 1 1 calc R U . . .
C60 C -0.1619(2) 0.5199(2) 0.40979(16) 0.0279(6) Uani 1 1 d . . . . .
H60 H -0.221111 0.480132 0.423501 0.033 Uiso 1 1 calc R U . . .
C61 C -0.0295(2) 0.5077(2) 0.43482(14) 0.0227(4) Uani 1 1 d . . . . .
H61 H -0.000890 0.459297 0.465026 0.027 Uiso 1 1 calc R U . . .
C62 C 0.2333(2) 0.48689(14) 0.53200(16) 0.0169(5) Uani 1 1 d . . . . .
C63 C 0.2573(2) 0.40379(16) 0.52640(17) 0.0219(5) Uani 1 1 d . . . . .
H63 H 0.284068 0.383252 0.473984 0.026 Uiso 1 1 calc R U . . .
C64 C 0.2433(3) 0.35024(16) 0.59488(18) 0.0266(6) Uani 1 1 d . . . . .
H64 H 0.260063 0.294380 0.588154 0.032 Uiso 1 1 calc R U . . .
C65 C 0.2051(2) 0.37774(17) 0.67256(17) 0.0232(5) Uani 1 1 d . . . . .
H65 H 0.194442 0.341245 0.718972 0.028 Uiso 1 1 calc R U . . .
C66 C 0.1826(2) 0.45978(17) 0.68123(16) 0.0222(5) Uani 1 1 d . . . . .
H66 H 0.156839 0.479942 0.734132 0.027 Uiso 1 1 calc R U . . .
C67 C 0.19786(19) 0.5123(2) 0.61277(14) 0.0208(4) Uani 1 1 d . . . . .
H67 H 0.183631 0.568327 0.620911 0.025 Uiso 1 1 calc R U . . .
B1 B 0.2201(3) 0.54971(17) 0.44710(18) 0.0170(5) Uani 1 1 d . . . . .

loop_
_atom_site_aniso_label
_atom_site_aniso_U_11
_atom_site_aniso_U_22
_atom_site_aniso_U_33
_atom_site_aniso_U_23
_atom_site_aniso_U_13
_atom_site_aniso_U_12
Ru1 0.01261(7) 0.01575(8) 0.01225(7) -0.00142(8) 0.00170(5) 0.00018(8)
Cl1 0.0142(2) 0.0211(3) 0.0208(3) -0.0002(2) 0.0020(2) 0.0027(2)
P1 0.0132(3) 0.0156(3) 0.0145(3) -0.0006(2) 0.0019(2) 0.0002(2)
P2 0.0140(3) 0.0158(3) 0.0142(3) -0.0006(2) 0.0007(2) 0.0012(2)
C1 0.0138(10) 0.0209(11) 0.0166(11) -0.0044(9) 0.0022(9) -0.0017(9)
C2 0.0149(11) 0.0230(12) 0.0233(12) -0.0057(10) 0.0014(9) -0.0012(9)
C3 0.0175(12) 0.0288(14) 0.0347(15) -0.0096(12) -0.0024(10) 0.0052(11)
C4 0.0149(11) 0.044(2) 0.0327(13) -0.0194(14) 0.0055(9) 0.0000(12)
C5 0.0233(13) 0.0408(17) 0.0231(13) -0.0105(12) 0.0095(10) -0.0101(12)
C6 0.0214(12) 0.0265(14) 0.0205(12) -0.0029(10) 0.0042(9) -0.0051(11)
C7 0.0208(13) 0.0146(12) 0.0182(12) 0.0003(10) 0.0009(10) 0.0008(10)
C8 0.0183(12) 0.0222(13) 0.0297(14) -0.0038(11) -0.0046(10) 0.0010(10)
C9 0.0242(14) 0.0272(16) 0.051(2) -0.0095(14) -0.0086(13) -0.0040(12)
C10 0.0348(16) 0.0194(14) 0.056(2) -0.0114(14) -0.0084(14) 0.0010(12)
C11 0.0276(14) 0.0213(14) 0.0518(19) -0.0094(13) -0.0010(13) 0.0055(12)
C12 0.0202(12) 0.0223(14) 0.0347(15) -0.0047(11) 0.0014(11) 0.0001(11)
C13 0.0171(11) 0.0213(12) 0.0176(12) 0.0021(10) 0.0020(9) -0.0043(10)
C14 0.0203(12) 0.0229(13) 0.0232(13) 0.0067(10) 0.0031(10) -0.0008(10)
C15 0.0210(13) 0.0312(15) 0.0274(14) 0.0112(11) -0.0028(10) -0.0052(11)
C16 0.0285(13) 0.0364(15) 0.0191(12) 0.0054(12) -0.0042(10) -0.0108(12)
C17 0.0301(12) 0.0372(19) 0.0206(11) -0.0049(12) 0.0036(9) -0.0094(13)
C18 0.0214(11) 0.0241(17) 0.0200(11) -0.0002(10) 0.0021(9) -0.0025(10)
C19 0.0186(12) 0.0163(12) 0.0206(13) -0.0022(10) 0.0024(10) 0.0024(10)
C20 0.0215(12) 0.0227(13) 0.0207(12) -0.0057(10) 0.0021(9) -0.0004(10)
C21 0.0266(13) 0.0292(15) 0.0307(15) -0.0154(12) 0.0104(11) -0.0010(11)
C22 0.0206(13) 0.0289(15) 0.0482(18) -0.0115(13) 0.0073(12) 0.0061(11)
C23 0.0219(13) 0.0241(14) 0.0365(16) 0.0006(12) -0.0009(11) 0.0032(11)
C24 0.0192(12) 0.0211(13) 0.0225(13) -0.0002(10) 0.0007(10) 0.0011(10)
C25 0.0174(11) 0.0188(12) 0.0152(11) -0.0006(9) 0.0007(9) -0.0015(9)
C26 0.0206(12) 0.0165(12) 0.0257(13) -0.0014(10) 0.0049(10) 0.0019(10)
C27 0.0266(13) 0.0217(13) 0.0276(14) 0.0004(11) 0.0100(11) 0.0009(11)
C28 0.0334(14) 0.0252(14) 0.0290(14) 0.0039(11) 0.0115(11) -0.0025(12)
C29 0.0312(14) 0.0190(13) 0.0287(14) 0.0056(11) 0.0030(11) 0.0014(11)
C30 0.0201(12) 0.0200(13) 0.0250(13) 0.0010(10) 0.0026(10) 0.0033(10)
C31 0.0146(11) 0.0224(13) 0.0168(11) -0.0018(10) 0.0009(9) -0.0007(9)
C32 0.0157(11) 0.0204(12) 0.0223(12) 0.0014(10) 0.0010(9) -0.0013(10)
C33 0.0206(12) 0.0315(15) 0.0216(13) 0.0043(11) -0.0040(10) -0.0041(11)
C34 0.0230(13) 0.0356(16) 0.0206(13) -0.0044(11) -0.0021(10) -0.0074(12)
C35 0.0257(13) 0.0269(15) 0.0288(14) -0.0078(11) -0.0024(11) -0.0043(11)
C36 0.0289(13) 0.0191(13) 0.0247(14) -0.0015(11) -0.0040(11) 0.0000(11)
C37 0.0250(13) 0.0351(16) 0.0136(11) -0.0105(11) 0.0032(10) -0.0009(12)
C38 0.0252(11) 0.0383(18) 0.0124(10) -0.0051(12) 0.0063(8) -0.0108(13)
C39 0.0349(15) 0.0258(14) 0.0104(11) 0.0020(10) -0.0016(10) -0.0043(12)
C40 0.0253(14) 0.0292(15) 0.0123(12) -0.0006(11) -0.0053(10) 0.0066(12)
C41 0.0172(12) 0.0314(15) 0.0145(12) -0.0029(11) -0.0011(9) -0.0009(11)
C42 0.0234(12) 0.0241(13) 0.0145(11) -0.0049(10) -0.0006(9) -0.0026(11)
C43 0.0288(14) 0.0442(18) 0.0341(16) -0.0198(14) 0.0056(12) 0.0061(13)
C44 0.0231(10) 0.0115(9) 0.0187(10) 0.0007(12) 0.0042(8) -0.0027(12)
C45 0.0254(11) 0.0200(14) 0.0201(10) 0.0014(12) 0.0039(8) 0.0000(12)
C46 0.0379(14) 0.0271(17) 0.0176(11) 0.0000(9) 0.0048(10) 0.0010(11)
C47 0.0402(15) 0.0233(14) 0.0247(13) -0.0006(11) 0.0167(12) 0.0007(12)
C48 0.0279(13) 0.0190(13) 0.0334(15) 0.0022(11) 0.0116(11) 0.0039(11)
C49 0.0244(12) 0.0192(11) 0.0240(13) 0.0007(10) 0.0031(10) 0.0016(10)
C50 0.0252(12) 0.0177(12) 0.0142(11) 0.0019(9) 0.0003(9) -0.0013(10)
C51 0.0283(13) 0.0244(14) 0.0248(13) -0.0015(11) 0.0046(10) -0.0047(11)
C52 0.0339(15) 0.0350(16) 0.0303(15) 0.0005(12) 0.0051(12) -0.0133(13)
C53 0.0529(18) 0.0222(14) 0.0282(15) -0.0030(11) 0.0028(13) -0.0165(14)
C54 0.0466(17) 0.0195(14) 0.0241(14) -0.0045(11) 0.0042(12) -0.0038(12)
C55 0.0322(14) 0.0224(13) 0.0180(12) -0.0008(10) 0.0044(10) -0.0024(11)
C56 0.0219(12) 0.0186(12) 0.0145(11) -0.0032(9) 0.0021(9) 0.0007(10)
C57 0.0270(13) 0.0218(13) 0.0236(13) 0.0029(11) -0.0007(10) 0.0022(11)
C58 0.0319(14) 0.0280(15) 0.0274(14) -0.0009(12) -0.0029(11) 0.0105(12)
C59 0.0211(13) 0.0426(17) 0.0249(13) -0.0049(12) -0.0009(10) 0.0073(12)
C60 0.0229(11) 0.0370(18) 0.0233(11) -0.0028(13) 0.0022(9) -0.0033(13)
C61 0.0234(10) 0.0241(11) 0.0197(10) -0.0014(14) 0.0009(8) 0.0011(14)
C62 0.0134(10) 0.0185(13) 0.0179(11) 0.0009(8) -0.0006(8) -0.0011(8)
C63 0.0256(12) 0.0199(13) 0.0207(12) 0.0005(10) 0.0054(10) 0.0015(10)
C64 0.0326(14) 0.0182(13) 0.0301(14) 0.0067(11) 0.0084(11) 0.0040(11)
C65 0.0219(12) 0.0282(14) 0.0192(12) 0.0093(11) 0.0023(10) -0.0004(11)
C66 0.0185(11) 0.0316(14) 0.0162(11) -0.0015(10) 0.0024(9) -0.0039(11)
C67 0.0208(10) 0.0194(11) 0.0218(10) -0.0022(14) 0.0019(8) -0.0029(14)
B1 0.0199(13) 0.0154(13) 0.0153(12) -0.0001(10) 0.0017(10) -0.0003(10)

loop_
_atom_type_symbol
_atom_type_description
_atom_type_scat_dispersion_real
_atom_type_scat_dispersion_imag
_atom_type_scat_source
C C 0.0181 0.0091 'International Tables Vol C Tables 4.2.6.8 and 6.1.1.4'
H H 0.0000 0.0000 'International Tables Vol C Tables 4.2.6.8 and 6.1.1.4'
B B 0.0090 0.0039 'International Tables Vol C Tables 4.2.6.8 and 6.1.1.4'
Cl Cl 0.3639 0.7018 'International Tables Vol C Tables 4.2.6.8 and 6.1.1.4'
P P 0.2955 0.4335 'International Tables Vol C Tables 4.2.6.8 and 6.1.1.4'
Ru Ru 0.0552 3.2960 'International Tables Vol C Tables 4.2.6.8 and 6.1.1.4'

loop_
_exptl_crystal_face_index_h
_exptl_crystal_face_index_k
_exptl_crystal_face_index_l
_exptl_crystal_face_perp_dist
0 0 1 0.0096
0 0 -1 0.0170
-1 0 0 0.0137
1 0 0 0.0137
0 -1 0 0.0570
0 1 0 0.0399
-1 0 2 0.0094
1 0 -2 0.0200

loop_
_geom_angle_atom_site_label_1
_geom_angle_atom_site_label_2
_geom_angle_atom_site_label_3
_geom_angle
_geom_angle_site_symmetry_1
_geom_angle_site_symmetry_3
_geom_angle_publ_flag
P1 Ru1 Cl1 87.68(2) . . ?
P1 Ru1 P2 98.34(2) . . ?
P2 Ru1 Cl1 88.86(2) . . ?
C37 Ru1 Cl1 85.82(7) . . ?
C37 Ru1 P1 120.25(7) . . ?
C37 Ru1 P2 140.70(7) . . ?
C38 Ru1 Cl1 93.31(7) . . ?
C38 Ru1 P1 156.06(8) . . ?
C38 Ru1 P2 105.60(8) . . ?
C38 Ru1 C37 36.24(11) . . ?
C38 Ru1 C42 64.20(10) . . ?
C39 Ru1 Cl1 124.06(7) . . ?
C39 Ru1 P1 148.05(7) . . ?
C39 Ru1 P2 86.84(7) . . ?
C39 Ru1 C37 64.81(10) . . ?
C39 Ru1 C38 36.03(10) . . ?
C39 Ru1 C42 75.93(10) . . ?
C40 Ru1 Cl1 159.06(7) . . ?
C40 Ru1 P1 111.35(8) . . ?
C40 Ru1 P2 96.59(8) . . ?
C40 Ru1 C37 77.16(10) . . ?
C40 Ru1 C38 65.76(10) . . ?
C40 Ru1 C39 36.77(10) . . ?
C40 Ru1 C42 65.10(10) . . ?
C41 Ru1 Cl1 142.59(8) . . ?
C41 Ru1 P1 87.55(7) . . ?
C41 Ru1 P2 128.54(8) . . ?
C41 Ru1 C37 65.05(9) . . ?
C41 Ru1 C38 77.19(9) . . ?
C41 Ru1 C39 65.41(10) . . ?
C41 Ru1 C40 36.39(9) . . ?
C41 Ru1 C42 36.43(10) . . ?
C42 Ru1 Cl1 106.87(7) . . ?
C42 Ru1 P1 92.62(7) . . ?
C42 Ru1 P2 161.22(7) . . ?
C42 Ru1 C37 35.18(9) . . ?
C1 P1 Ru1 117.97(8) . . ?
C1 P1 C7 102.86(12) . . ?
C1 P1 C13 101.11(11) . . ?
C7 P1 Ru1 107.07(9) . . ?
C13 P1 Ru1 120.60(8) . . ?
C13 P1 C7 105.32(12) . . ?
C19 P2 Ru1 112.72(9) . . ?
C19 P2 C25 106.76(12) . . ?
C19 P2 C31 99.71(12) . . ?
C25 P2 Ru1 109.03(8) . . ?
C25 P2 C31 98.09(11) . . ?
C31 P2 Ru1 128.19(8) . . ?
C2 C1 P1 121.50(19) . . ?
C2 C1 C6 119.6(2) . . ?
C6 C1 P1 118.92(19) . . ?
C1 C2 H2 120.0 . . ?
C1 C2 C3 120.0(3) . . ?
C3 C2 H2 120.0 . . ?
C2 C3 H3 120.0 . . ?
C4 C3 C2 119.9(3) . . ?
C4 C3 H3 120.0 . . ?
C3 C4 H4 119.7 . . ?
C3 C4 C5 120.5(2) . . ?
C5 C4 H4 119.7 . . ?
C4 C5 H5 119.9 . . ?
C4 C5 C6 120.2(3) . . ?
C6 C5 H5 119.9 . . ?
C1 C6 H6 120.1 . . ?
C5 C6 C1 119.8(3) . . ?
C5 C6 H6 120.1 . . ?
C8 C7 P1 120.9(2) . . ?
C12 C7 P1 120.8(2) . . ?
C12 C7 C8 118.1(2) . . ?
C7 C8 H8 119.8 . . ?
C9 C8 C7 120.4(2) . . ?
C9 C8 H8 119.8 . . ?
C8 C9 H9 119.6 . . ?
C10 C9 C8 120.9(3) . . ?
C10 C9 H9 119.6 . . ?
C9 C10 H10 120.4 . . ?
C9 C10 C11 119.1(3) . . ?
C11 C10 H10 120.4 . . ?
C10 C11 H11 119.7 . . ?
C12 C11 C10 120.7(3) . . ?
C12 C11 H11 119.7 . . ?
C7 C12 H12 119.6 . . ?
C11 C12 C7 120.8(3) . . ?
C11 C12 H12 119.6 . . ?
C14 C13 P1 122.27(19) . . ?
C18 C13 P1 119.32(18) . . ?
C18 C13 C14 118.3(2) . . ?
C13 C14 H14 119.7 . . ?
C15 C14 C13 120.6(3) . . ?
C15 C14 H14 119.7 . . ?
C14 C15 H15 119.8 . . ?
C16 C15 C14 120.4(3) . . ?
C16 C15 H15 119.8 . . ?
C15 C16 H16 120.2 . . ?
C15 C16 C17 119.6(2) . . ?
C17 C16 H16 120.2 . . ?
C16 C17 H17 120.0 . . ?
C16 C17 C18 120.1(3) . . ?
C18 C17 H17 120.0 . . ?
C13 C18 C17 120.9(2) . . ?
C13 C18 H18 119.5 . . ?
C17 C18 H18 119.5 . . ?
C20 C19 P2 119.0(2) . . ?
C24 C19 P2 121.8(2) . . ?
C24 C19 C20 118.8(2) . . ?
C19 C20 H20 119.8 . . ?
C21 C20 C19 120.4(3) . . ?
C21 C20 H20 119.8 . . ?
C20 C21 H21 120.0 . . ?
C22 C21 C20 120.0(3) . . ?
C22 C21 H21 120.0 . . ?
C21 C22 H22 119.9 . . ?
C21 C22 C23 120.2(3) . . ?
C23 C22 H22 119.9 . . ?
C22 C23 H23 119.9 . . ?
C22 C23 C24 120.2(3) . . ?
C24 C23 H23 119.9 . . ?
C19 C24 H24 119.9 . . ?
C23 C24 C19 120.3(3) . . ?
C23 C24 H24 119.9 . . ?
C26 C25 P2 116.11(19) . . ?
C30 C25 P2 124.63(19) . . ?
C30 C25 C26 119.1(2) . . ?
C25 C26 H26 119.8 . . ?
C27 C26 C25 120.4(2) . . ?
C27 C26 H26 119.8 . . ?
C26 C27 H27 120.0 . . ?
C26 C27 C28 120.0(2) . . ?
C28 C27 H27 120.0 . . ?
C27 C28 H28 120.0 . . ?
C29 C28 C27 120.0(3) . . ?
C29 C28 H28 120.0 . . ?
C28 C29 H29 119.9 . . ?
C28 C29 C30 120.3(2) . . ?
C30 C29 H29 119.9 . . ?
C25 C30 H30 119.9 . . ?
C29 C30 C25 120.2(2) . . ?
C29 C30 H30 119.9 . . ?
C32 C31 P2 125.09(19) . . ?
C32 C31 C36 119.0(2) . . ?
C36 C31 P2 115.94(19) . . ?
C31 C32 H32 119.9 . . ?
C31 C32 C33 120.2(2) . . ?
C33 C32 H32 119.9 . . ?
C32 C33 H33 119.7 . . ?
C34 C33 C32 120.5(2) . . ?
C34 C33 H33 119.7 . . ?
C33 C34 H34 120.1 . . ?
C33 C34 C35 119.8(2) . . ?
C35 C34 H34 120.1 . . ?
C34 C35 H35 120.1 . . ?
C36 C35 C34 119.8(3) . . ?
C36 C35 H35 120.1 . . ?
C31 C36 H36 119.7 . . ?
C35 C36 C31 120.6(3) . . ?
C35 C36 H36 119.7 . . ?
C38 C37 Ru1 69.77(14) . . ?
C38 C37 C43 120.6(2) . . ?
C42 C37 Ru1 71.65(14) . . ?
C42 C37 C38 118.5(2) . . ?
C42 C37 C43 120.9(3) . . ?
C43 C37 Ru1 129.27(19) . . ?
Ru1 C38 H38 126.5 . . ?
C37 C38 Ru1 73.99(14) . . ?
C37 C38 H38 119.7 . . ?
C39 C38 Ru1 71.75(13) . . ?
C39 C38 C37 120.6(2) . . ?
C39 C38 H38 119.7 . . ?
Ru1 C39 H39 129.5 . . ?
C38 C39 Ru1 72.22(14) . . ?
C38 C39 H39 119.8 . . ?
C38 C39 C40 120.4(3) . . ?
C40 C39 Ru1 70.98(15) . . ?
C40 C39 H39 119.8 . . ?
Ru1 C40 H40 128.1 . . ?
C39 C40 Ru1 72.25(15) . . ?
C39 C40 H40 120.6 . . ?
C41 C40 Ru1 71.15(17) . . ?
C41 C40 C39 118.8(3) . . ?
C41 C40 H40 120.6 . . ?
Ru1 C41 H41 124.9 . . ?
C40 C41 Ru1 72.46(17) . . ?
C40 C41 H41 119.6 . . ?
C40 C41 C42 120.8(3) . . ?
C42 C41 Ru1 74.68(15) . . ?
C42 C41 H41 119.6 . . ?
Ru1 C42 H42 131.1 . . ?
C37 C42 Ru1 73.16(15) . . ?
C37 C42 C41 120.7(3) . . ?
C37 C42 H42 119.6 . . ?
C41 C42 Ru1 68.89(15) . . ?
C41 C42 H42 119.6 . . ?
C37 C43 H43A 109.5 . . ?
C37 C43 H43B 109.5 . . ?
C37 C43 H43C 109.5 . . ?
H43A C43 H43B 109.5 . . ?
H43A C43 H43C 109.5 . . ?
H43B C43 H43C 109.5 . . ?
C45 C44 C49 114.8(2) . . ?
C45 C44 B1 122.6(2) . . ?
C49 C44 B1 122.5(2) . . ?
C44 C45 H45 118.4 . . ?
C46 C45 C44 123.2(2) . . ?
C46 C45 H45 118.4 . . ?
C45 C46 H46 120.0 . . ?
C45 C46 C47 120.1(2) . . ?
C47 C46 H46 120.0 . . ?
C46 C47 H47 120.6 . . ?
C48 C47 C46 118.8(2) . . ?
C48 C47 H47 120.6 . . ?
C47 C48 H48 119.8 . . ?
C47 C48 C49 120.3(2) . . ?
C49 C48 H48 119.8 . . ?
C44 C49 H49 118.6 . . ?
C48 C49 C44 122.8(2) . . ?
C48 C49 H49 118.6 . . ?
C51 C50 B1 122.8(2) . . ?
C55 C50 C51 114.8(2) . . ?
C55 C50 B1 122.5(2) . . ?
C50 C51 H51 118.5 . . ?
C52 C51 C50 123.0(3) . . ?
C52 C51 H51 118.5 . . ?
C51 C52 H52 119.6 . . ?
C53 C52 C51 120.9(3) . . ?
C53 C52 H52 119.6 . . ?
C52 C53 H53 121.0 . . ?
C52 C53 C54 118.1(3) . . ?
C54 C53 H53 121.0 . . ?
C53 C54 H54 119.6 . . ?
C53 C54 C55 120.7(3) . . ?
C55 C54 H54 119.6 . . ?
C50 C55 H55 118.7 . . ?
C54 C55 C50 122.5(2) . . ?
C54 C55 H55 118.7 . . ?
C57 C56 C61 114.9(2) . . ?
C57 C56 B1 122.7(2) . . ?
C61 C56 B1 122.4(2) . . ?
C56 C57 H57 118.4 . . ?
C56 C57 C58 123.2(3) . . ?
C58 C57 H57 118.4 . . ?
C57 C58 H58 120.0 . . ?
C59 C58 C57 119.9(3) . . ?
C59 C58 H58 120.0 . . ?
C58 C59 H59 120.7 . . ?
C60 C59 C58 118.7(2) . . ?
C60 C59 H59 120.7 . . ?
C59 C60 H60 119.7 . . ?
C59 C60 C61 120.7(3) . . ?
C61 C60 H60 119.7 . . ?
C56 C61 H61 118.7 . . ?
C60 C61 C56 122.6(3) . . ?
C60 C61 H61 118.7 . . ?
C63 C62 C67 114.9(2) . . ?
C63 C62 B1 124.4(2) . . ?
C67 C62 B1 119.8(2) . . ?
C62 C63 H63 118.8 . . ?
C64 C63 C62 122.5(2) . . ?
C64 C63 H63 118.8 . . ?
C63 C64 H64 119.7 . . ?
C65 C64 C63 120.6(2) . . ?
C65 C64 H64 119.7 . . ?
C64 C65 H65 120.7 . . ?
C64 C65 C66 118.6(2) . . ?
C66 C65 H65 120.7 . . ?
C65 C66 H66 119.9 . . ?
C67 C66 C65 120.1(3) . . ?
C67 C66 H66 119.9 . . ?
C62 C67 H67 118.4 . . ?
C66 C67 C62 123.2(3) . . ?
C66 C67 H67 118.4 . . ?
C44 B1 C50 108.5(2) . . ?
C44 B1 C56 109.47(18) . . ?
C44 B1 C62 112.5(2) . . ?
C50 B1 C56 110.7(2) . . ?
C62 B1 C50 110.15(19) . . ?
C62 B1 C56 105.50(19) . . ?

loop_
_geom_bond_atom_site_label_1
_geom_bond_atom_site_label_2
_geom_bond_distance
_geom_bond_site_symmetry_2
_geom_bond_publ_flag
Ru1 Cl1 2.3913(6) . ?
Ru1 P1 2.3632(6) . ?
Ru1 P2 2.3803(6) . ?
Ru1 C37 2.321(2) . ?
Ru1 C38 2.266(2) . ?
Ru1 C39 2.260(2) . ?
Ru1 C40 2.243(3) . ?
Ru1 C41 2.227(3) . ?
Ru1 C42 2.302(2) . ?
P1 C1 1.824(2) . ?
P1 C7 1.840(3) . ?
P1 C13 1.838(2) . ?
P2 C19 1.828(3) . ?
P2 C25 1.838(2) . ?
P2 C31 1.843(2) . ?
C1 C2 1.381(3) . ?
C1 C6 1.403(3) . ?
C2 H2 0.9500 . ?
C2 C3 1.402(3) . ?
C3 H3 0.9500 . ?
C3 C4 1.372(4) . ?
C4 H4 0.9500 . ?
C4 C5 1.381(4) . ?
C5 H5 0.9500 . ?
C5 C6 1.386(4) . ?
C6 H6 0.9500 . ?
C7 C8 1.399(4) . ?
C7 C12 1.391(4) . ?
C8 H8 0.9500 . ?
C8 C9 1.389(4) . ?
C9 H9 0.9500 . ?
C9 C10 1.373(4) . ?
C10 H10 0.9500 . ?
C10 C11 1.384(4) . ?
C11 H11 0.9500 . ?
C11 C12 1.381(4) . ?
C12 H12 0.9500 . ?
C13 C14 1.405(3) . ?
C13 C18 1.394(3) . ?
C14 H14 0.9500 . ?
C14 C15 1.389(4) . ?
C15 H15 0.9500 . ?
C15 C16 1.387(4) . ?
C16 H16 0.9500 . ?
C16 C17 1.389(4) . ?
C17 H17 0.9500 . ?
C17 C18 1.395(3) . ?
C18 H18 0.9500 . ?
C19 C20 1.403(4) . ?
C19 C24 1.399(4) . ?
C20 H20 0.9500 . ?
C20 C21 1.387(4) . ?
C21 H21 0.9500 . ?
C21 C22 1.383(4) . ?
C22 H22 0.9500 . ?
C22 C23 1.386(4) . ?
C23 H23 0.9500 . ?
C23 C24 1.387(4) . ?
C24 H24 0.9500 . ?
C25 C26 1.397(3) . ?
C25 C30 1.393(4) . ?
C26 H26 0.9500 . ?
C26 C27 1.384(3) . ?
C27 H27 0.9500 . ?
C27 C28 1.392(4) . ?
C28 H28 0.9500 . ?
C28 C29 1.380(4) . ?
C29 H29 0.9500 . ?
C29 C30 1.390(4) . ?
C30 H30 0.9500 . ?
C31 C32 1.381(3) . ?
C31 C36 1.405(4) . ?
C32 H32 0.9500 . ?
C32 C33 1.395(3) . ?
C33 H33 0.9500 . ?
C33 C34 1.380(4) . ?
C34 H34 0.9500 . ?
C34 C35 1.391(4) . ?
C35 H35 0.9500 . ?
C35 C36 1.385(4) . ?
C36 H36 0.9500 . ?
C37 C38 1.428(4) . ?
C37 C42 1.397(4) . ?
C37 C43 1.497(4) . ?
C38 H38 0.9500 . ?
C38 C39 1.400(4) . ?
C39 H39 0.9500 . ?
C39 C40 1.421(4) . ?
C40 H40 0.9500 . ?
C40 C41 1.396(4) . ?
C41 H41 0.9500 . ?
C41 C42 1.417(4) . ?
C42 H42 0.9500 . ?
C43 H43A 0.9800 . ?
C43 H43B 0.9800 . ?
C43 H43C 0.9800 . ?
C44 C45 1.397(3) . ?
C44 C49 1.411(3) . ?
C44 B1 1.639(3) . ?
C45 H45 0.9500 . ?
C45 C46 1.390(3) . ?
C46 H46 0.9500 . ?
C46 C47 1.392(4) . ?
C47 H47 0.9500 . ?
C47 C48 1.380(4) . ?
C48 H48 0.9500 . ?
C48 C49 1.391(4) . ?
C49 H49 0.9500 . ?
C50 C51 1.404(4) . ?
C50 C55 1.404(4) . ?
C50 B1 1.654(4) . ?
C51 H51 0.9500 . ?
C51 C52 1.385(4) . ?
C52 H52 0.9500 . ?
C52 C53 1.382(4) . ?
C53 H53 0.9500 . ?
C53 C54 1.385(4) . ?
C54 H54 0.9500 . ?
C54 C55 1.396(4) . ?
C55 H55 0.9500 . ?
C56 C57 1.397(4) . ?
C56 C61 1.405(4) . ?
C56 B1 1.655(3) . ?
C57 H57 0.9500 . ?
C57 C58 1.397(4) . ?
C58 H58 0.9500 . ?
C58 C59 1.387(4) . ?
C59 H59 0.9500 . ?
C59 C60 1.379(4) . ?
C60 H60 0.9500 . ?
C60 C61 1.395(3) . ?
C61 H61 0.9500 . ?
C62 C63 1.404(3) . ?
C62 C67 1.404(3) . ?
C62 B1 1.649(3) . ?
C63 H63 0.9500 . ?
C63 C64 1.394(4) . ?
C64 H64 0.9500 . ?
C64 C65 1.384(4) . ?
C65 H65 0.9500 . ?
C65 C66 1.388(4) . ?
C66 H66 0.9500 . ?
C66 C67 1.387(4) . ?
C67 H67 0.9500 . ?

loop_
_geom_torsion_atom_site_label_1
_geom_torsion_atom_site_label_2
_geom_torsion_atom_site_label_3
_geom_torsion_atom_site_label_4
_geom_torsion
_geom_torsion_site_symmetry_1
_geom_torsion_site_symmetry_2
_geom_torsion_site_symmetry_3
_geom_torsion_site_symmetry_4
_geom_torsion_publ_flag
Ru1 P1 C1 C2 -8.3(2) . . . . ?
Ru1 P1 C1 C6 173.15(16) . . . . ?
Ru1 P1 C7 C8 -112.0(2) . . . . ?
Ru1 P1 C7 C12 61.8(2) . . . . ?
Ru1 P1 C13 C14 -71.4(2) . . . . ?
Ru1 P1 C13 C18 105.03(19) . . . . ?
Ru1 P2 C19 C20 104.7(2) . . . . ?
Ru1 P2 C19 C24 -68.3(2) . . . . ?
Ru1 P2 C25 C26 -56.6(2) . . . . ?
Ru1 P2 C25 C30 128.2(2) . . . . ?
Ru1 P2 C31 C32 -0.9(3) . . . . ?
Ru1 P2 C31 C36 179.98(15) . . . . ?
Ru1 C37 C38 C39 -56.8(2) . . . . ?
Ru1 C37 C42 C41 51.9(2) . . . . ?
Ru1 C38 C39 C40 -54.2(2) . . . . ?
Ru1 C39 C40 C41 -55.7(2) . . . . ?
Ru1 C40 C41 C42 -59.3(2) . . . . ?
Ru1 C41 C42 C37 -53.8(2) . . . . ?
P1 C1 C2 C3 -177.1(2) . . . . ?
P1 C1 C6 C5 178.9(2) . . . . ?
P1 C7 C8 C9 175.5(2) . . . . ?
P1 C7 C12 C11 -176.3(2) . . . . ?
P1 C13 C14 C15 176.26(19) . . . . ?
P1 C13 C18 C17 -177.5(2) . . . . ?
P2 C19 C20 C21 -173.6(2) . . . . ?
P2 C19 C24 C23 174.1(2) . . . . ?
P2 C25 C26 C27 -175.9(2) . . . . ?
P2 C25 C30 C29 176.7(2) . . . . ?
P2 C31 C32 C33 -176.53(19) . . . . ?
P2 C31 C36 C35 175.6(2) . . . . ?
C1 P1 C7 C8 13.0(3) . . . . ?
C1 P1 C7 C12 -173.3(2) . . . . ?
C1 P1 C13 C14 156.4(2) . . . . ?
C1 P1 C13 C18 -27.2(2) . . . . ?
C1 C2 C3 C4 -1.2(4) . . . . ?
C2 C1 C6 C5 0.3(4) . . . . ?
C2 C3 C4 C5 -0.7(4) . . . . ?
C3 C4 C5 C6 2.4(4) . . . . ?
C4 C5 C6 C1 -2.2(4) . . . . ?
C6 C1 C2 C3 1.4(4) . . . . ?
C7 P1 C1 C2 -125.8(2) . . . . ?
C7 P1 C1 C6 55.6(2) . . . . ?
C7 P1 C13 C14 49.6(2) . . . . ?
C7 P1 C13 C18 -133.9(2) . . . . ?
C7 C8 C9 C10 -0.2(5) . . . . ?
C8 C7 C12 C11 -2.4(4) . . . . ?
C8 C9 C10 C11 -0.3(5) . . . . ?
C9 C10 C11 C12 -0.6(5) . . . . ?
C10 C11 C12 C7 2.0(5) . . . . ?
C12 C7 C8 C9 1.5(4) . . . . ?
C13 P1 C1 C2 125.5(2) . . . . ?
C13 P1 C1 C6 -53.1(2) . . . . ?
C13 P1 C7 C8 118.5(2) . . . . ?
C13 P1 C7 C12 -67.7(2) . . . . ?
C13 C14 C15 C16 1.0(4) . . . . ?
C14 C13 C18 C17 -0.9(4) . . . . ?
C14 C15 C16 C17 -0.6(4) . . . . ?
C15 C16 C17 C18 -0.5(4) . . . . ?
C16 C17 C18 C13 1.3(4) . . . . ?
C18 C13 C14 C15 -0.2(4) . . . . ?
C19 P2 C25 C26 -178.60(19) . . . . ?
C19 P2 C25 C30 6.2(2) . . . . ?
C19 P2 C31 C32 128.4(2) . . . . ?
C19 P2 C31 C36 -50.7(2) . . . . ?
C19 C20 C21 C22 -0.4(4) . . . . ?
C20 C19 C24 C23 1.0(4) . . . . ?
C20 C21 C22 C23 0.4(4) . . . . ?
C21 C22 C23 C24 0.3(4) . . . . ?
C22 C23 C24 C19 -1.1(4) . . . . ?
C24 C19 C20 C21 -0.3(4) . . . . ?
C25 P2 C19 C20 -135.6(2) . . . . ?
C25 P2 C19 C24 51.4(3) . . . . ?
C25 P2 C31 C32 -123.0(2) . . . . ?
C25 P2 C31 C36 57.9(2) . . . . ?
C25 C26 C27 C28 -0.9(4) . . . . ?
C26 C25 C30 C29 1.6(4) . . . . ?
C26 C27 C28 C29 1.0(4) . . . . ?
C27 C28 C29 C30 0.2(4) . . . . ?
C28 C29 C30 C25 -1.5(4) . . . . ?
C30 C25 C26 C27 -0.4(4) . . . . ?
C31 P2 C19 C20 -34.0(2) . . . . ?
C31 P2 C19 C24 152.9(2) . . . . ?
C31 P2 C25 C26 78.6(2) . . . . ?
C31 P2 C25 C30 -96.6(2) . . . . ?
C31 C32 C33 C34 0.5(4) . . . . ?
C32 C31 C36 C35 -3.6(4) . . . . ?
C32 C33 C34 C35 -2.7(4) . . . . ?
C33 C34 C35 C36 1.7(4) . . . . ?
C34 C35 C36 C31 1.5(4) . . . . ?
C36 C31 C32 C33 2.6(4) . . . . ?
C37 C38 C39 Ru1 57.8(2) . . . . ?
C37 C38 C39 C40 3.7(4) . . . . ?
C38 C37 C42 Ru1 -53.5(2) . . . . ?
C38 C37 C42 C41 -1.7(4) . . . . ?
C38 C39 C40 Ru1 54.7(2) . . . . ?
C38 C39 C40 C41 -1.0(4) . . . . ?
C39 C40 C41 Ru1 56.3(2) . . . . ?
C39 C40 C41 C42 -3.0(4) . . . . ?
C40 C41 C42 Ru1 58.2(2) . . . . ?
C40 C41 C42 C37 4.4(4) . . . . ?
C42 C37 C38 Ru1 54.4(2) . . . . ?
C42 C37 C38 C39 -2.3(4) . . . . ?
C43 C37 C38 Ru1 -124.5(2) . . . . ?
C43 C37 C38 C39 178.8(2) . . . . ?
C43 C37 C42 Ru1 125.4(2) . . . . ?
C43 C37 C42 C41 177.2(2) . . . . ?
C44 C45 C46 C47 0.2(5) . . . . ?
C45 C44 C49 C48 0.6(4) . . . . ?
C45 C44 B1 C50 -102.6(3) . . . . ?
C45 C44 B1 C56 18.3(4) . . . . ?
C45 C44 B1 C62 135.2(3) . . . . ?
C45 C46 C47 C48 -0.1(4) . . . . ?
C46 C47 C48 C49 0.3(4) . . . . ?
C47 C48 C49 C44 -0.6(4) . . . . ?
C49 C44 C45 C46 -0.4(5) . . . . ?
C49 C44 B1 C50 73.9(3) . . . . ?
C49 C44 B1 C56 -165.2(2) . . . . ?
C49 C44 B1 C62 -48.3(3) . . . . ?
C50 C51 C52 C53 -0.4(5) . . . . ?
C51 C50 C55 C54 -0.6(4) . . . . ?
C51 C50 B1 C44 -27.2(3) . . . . ?
C51 C50 B1 C56 -147.4(2) . . . . ?
C51 C50 B1 C62 96.4(3) . . . . ?
C51 C52 C53 C54 -0.4(5) . . . . ?
C52 C53 C54 C55 0.7(4) . . . . ?
C53 C54 C55 C50 -0.2(4) . . . . ?
C55 C50 C51 C52 0.9(4) . . . . ?
C55 C50 B1 C44 153.5(2) . . . . ?
C55 C50 B1 C56 33.3(3) . . . . ?
C55 C50 B1 C62 -83.0(3) . . . . ?
C56 C57 C58 C59 -0.2(4) . . . . ?
C57 C56 C61 C60 -1.8(4) . . . . ?
C57 C56 B1 C44 -81.7(3) . . . . ?
C57 C56 B1 C50 37.9(3) . . . . ?
C57 C56 B1 C62 157.0(2) . . . . ?
C57 C58 C59 C60 -1.3(4) . . . . ?
C58 C59 C60 C61 1.2(4) . . . . ?
C59 C60 C61 C56 0.4(4) . . . . ?
C61 C56 C57 C58 1.7(4) . . . . ?
C61 C56 B1 C44 96.5(3) . . . . ?
C61 C56 B1 C50 -143.9(2) . . . . ?
C61 C56 B1 C62 -24.8(3) . . . . ?
C62 C63 C64 C65 -0.4(4) . . . . ?
C63 C62 C67 C66 -2.3(3) . . . . ?
C63 C62 B1 C44 -18.0(3) . . . . ?
C63 C62 B1 C50 -139.2(2) . . . . ?
C63 C62 B1 C56 101.3(3) . . . . ?
C63 C64 C65 C66 -0.8(4) . . . . ?
C64 C65 C66 C67 0.3(4) . . . . ?
C65 C66 C67 C62 1.3(4) . . . . ?
C67 C62 C63 C64 1.8(4) . . . . ?
C67 C62 B1 C44 173.3(2) . . . . ?
C67 C62 B1 C50 52.1(3) . . . . ?
C67 C62 B1 C56 -67.4(3) . . . . ?
B1 C44 C45 C46 176.3(3) . . . . ?
B1 C44 C49 C48 -176.1(2) . . . . ?
B1 C50 C51 C52 -178.4(2) . . . . ?
B1 C50 C55 C54 178.8(2) . . . . ?
B1 C56 C57 C58 -180.0(2) . . . . ?
B1 C56 C61 C60 179.9(2) . . . . ?
B1 C62 C63 C64 -167.4(2) . . . . ?
B1 C62 C67 C66 167.4(2) . . . . ?

loop_
_exptl_oxdiff_crystal_face_indexfrac_h
_exptl_oxdiff_crystal_face_indexfrac_k
_exptl_oxdiff_crystal_face_indexfrac_l
_exptl_oxdiff_crystal_face_x
_exptl_oxdiff_crystal_face_y
_exptl_oxdiff_crystal_face_z
0.0000 0.0000 1.0000 0.0004 -0.1012 0.0153
-0.0000 -0.0000 -1.0000 -0.0004 0.1012 -0.0153
-1.0000 -0.0000 0.0000 -0.0183 0.0446 0.1408
1.0000 0.0000 -0.0000 0.0183 -0.0446 -0.1408
0.0000 -1.0000 0.0000 -0.0923 -0.0020 -0.0113
-0.0000 1.0000 -0.0000 0.0923 0.0020 0.0113
-1.0000 0.0000 2.0000 -0.0176 -0.1577 0.1714
1.0000 -0.0000 -2.0000 0.0176 0.1577 -0.1714
